data_4124509
loop_
_publ_author_name
'Margiolaki, I.'
'Margadonna, S.'
'Prassides, K.'
'Suematsu, H.'
'Hansen, T.'
'Ishii, K.'

_publ_section_title
;
 Magnetic structure of the europium fulleride ferromagnet Eu6 C60
;
_journal_name_full 'Journal of the American Chemical Society'
_journal_page_first 11288
_journal_page_last 11289
_journal_volume 124
_journal_year 2002
_chemical_formula_sum 'C60 Eu6'
_chemical_name_systematic 'Eu6 C60'
_space_group_IT_number 204
_symmetry_space_group_name_Hall '-I 2 2 3'
_symmetry_space_group_name_H-M 'I m -3'
_cell_angle_alpha 90
_cell_angle_beta 90
_cell_angle_gamma 90
_cell_formula_units_Z 2
_cell_length_a 10.9292
_cell_length_b 10.9292
_cell_length_c 10.9292
_cell_volume 1305.465
_citation_journal_id_ASTM JACSAT
_cod_data_source_file Margiolaki_JACSAT_2002_324.cif
_cod_data_source_block C60Eu6
_cod_database_code 4124509

loop_
_symmetry_equiv_pos_as_xyz
x,y,z
-x,-y,z
x,-y,-z
-x,y,-z
z,x,y
-z,-x,y
z,-x,-y
-z,x,-y
y,z,x
y,-z,-x
-y,z,-x
-y,-z,x
-x,-y,-z
x,y,-z
-x,y,z
x,-y,z
-z,-x,-y
z,x,-y
-z,x,y
z,-x,y
-y,-z,-x
-y,z,x
y,-z,x
y,z,-x
x+1/2,y+1/2,z+1/2
-x+1/2,-y+1/2,z+1/2
x+1/2,-y+1/2,-z+1/2
-x+1/2,y+1/2,-z+1/2
z+1/2,x+1/2,y+1/2
-z+1/2,-x+1/2,y+1/2
z+1/2,-x+1/2,-y+1/2
-z+1/2,x+1/2,-y+1/2
y+1/2,z+1/2,x+1/2
y+1/2,-z+1/2,-x+1/2
-y+1/2,z+1/2,-x+1/2
-y+1/2,-z+1/2,x+1/2
-x+1/2,-y+1/2,-z+1/2
x+1/2,y+1/2,-z+1/2
-x+1/2,y+1/2,z+1/2
x+1/2,-y+1/2,z+1/2
-z+1/2,-x+1/2,-y+1/2
z+1/2,x+1/2,-y+1/2
-z+1/2,x+1/2,y+1/2
z+1/2,-x+1/2,y+1/2
-y+1/2,-z+1/2,-x+1/2
-y+1/2,z+1/2,x+1/2
y+1/2,-z+1/2,x+1/2
y+1/2,z+1/2,-x+1/2

loop_
_atom_site_label
_atom_site_type_symbol
_atom_site_fract_x
_atom_site_fract_y
_atom_site_fract_z
_atom_site_occupancy
_atom_site_U_iso_or_equiv
C2 C 0.1299 0.1047 0.2785 1 0.0
C1 C 0.0671 0 0.3371 1 0.0
Eu1 Eu 0 0.5 0.2759 1 0.0
C3 C 0.0646 0.2085 0.2446 1 0.0
